data_7239852
loop_
_publ_author_name
'Shi, Chao'
'Gong, Zhi-Xin'
'Wang, Qin-Wen'
'Han, Xiang-Bin'
'Zhang, Wen'

_publ_section_title
;
 Role of the B&#x2032;-site metal ion in the framework structures and
 dielectric transitions in host--guest type cyanometalates
 (HIm)2[B&#x2032;Co(CN)6] (HIm = imidazolium cation)
;
_journal_issue 10
_journal_name_full CrystEngComm
_journal_page_first 1848
_journal_page_last 1852
_journal_paper_doi 10.1039/C9CE01739A
_journal_volume 22
_journal_year 2020
_chemical_formula_moiety 'C6 Co N6 Rb, 2(C3 H5 N2)'
_chemical_formula_sum 'C12 H10 Co N10 Rb'
_chemical_formula_weight 438.70
_space_group_crystal_system monoclinic
_space_group_IT_number 15
_space_group_name_Hall '-C 2yc'
_space_group_name_H-M_alt 'C 1 2/c 1'
_atom_sites_solution_hydrogens geom
_audit_creation_method SHELXL-2014/7
_audit_update_record
;
2020-01-29 deposited with the CCDC.	2020-01-30 downloaded from the CCDC.
;
_cell_angle_alpha 90
_cell_angle_beta 111.68(2)
_cell_angle_gamma 90
_cell_formula_units_Z 4
_cell_length_a 13.61(2)
_cell_length_b 8.824(11)
_cell_length_c 15.27(2)
_cell_measurement_reflns_used 8204
_cell_measurement_temperature 93(2)
_cell_measurement_theta_max 31.946
_cell_measurement_theta_min 2.815
_cell_volume 1704(4)
_computing_structure_refinement 'SHELXL-2014/7 (Sheldrick, 2014)'
_diffrn_ambient_temperature 93(2)
_diffrn_measured_fraction_theta_full 1.000
_diffrn_measured_fraction_theta_max 0.810
_diffrn_measurement_device_type 'Rigaku, SCXmini'
_diffrn_measurement_method '\w scans'
_diffrn_radiation_type MoK\a
_diffrn_radiation_wavelength 0.71073
_diffrn_reflns_av_R_equivalents 0.0843
_diffrn_reflns_av_unetI/netI 0.0552
_diffrn_reflns_Laue_measured_fraction_full 1.000
_diffrn_reflns_Laue_measured_fraction_max 0.810
_diffrn_reflns_limit_h_max 20
_diffrn_reflns_limit_h_min -17
_diffrn_reflns_limit_k_max 10
_diffrn_reflns_limit_k_min -13
_diffrn_reflns_limit_l_max 22
_diffrn_reflns_limit_l_min -19
_diffrn_reflns_number 8204
_diffrn_reflns_point_group_measured_fraction_full 1.000
_diffrn_reflns_point_group_measured_fraction_max 0.810
_diffrn_reflns_theta_full 25.242
_diffrn_reflns_theta_max 31.946
_diffrn_reflns_theta_min 2.815
_exptl_absorpt_coefficient_mu 3.862
_exptl_absorpt_correction_T_max 1.0000
_exptl_absorpt_correction_T_min 0.55963
_exptl_absorpt_correction_type multi-scan
_exptl_absorpt_process_details
;
CrysAlisPro 1.171.40.39a (Rigaku Oxford Diffraction, 2019)
Empirical absorption correction using spherical harmonics,
 implemented in SCALE3 ABSPACK scaling algorithm.
;
_exptl_crystal_colour yellow
_exptl_crystal_density_diffrn 1.710
_exptl_crystal_description block
_exptl_crystal_F_000 864
_exptl_crystal_size_max 0.2
_exptl_crystal_size_mid 0.2
_exptl_crystal_size_min 0.2
_refine_diff_density_max 2.568
_refine_diff_density_min -2.097
_refine_diff_density_rms 0.308
_refine_ls_extinction_method none
_refine_ls_goodness_of_fit_ref 1.113
_refine_ls_hydrogen_treatment constr
_refine_ls_matrix_type full
_refine_ls_number_parameters 111
_refine_ls_number_reflns 2385
_refine_ls_number_restraints 0
_refine_ls_restrained_S_all 1.113
_refine_ls_R_factor_all 0.1071
_refine_ls_R_factor_gt 0.0889
_refine_ls_shift/su_max 0.000
_refine_ls_shift/su_mean 0.000
_refine_ls_structure_factor_coef Fsqd
_refine_ls_weighting_details 'w=1/[\s^2^(Fo^2^)+(0.1608P)^2^+10.9032P] where P=(Fo^2^+2Fc^2^)/3'
_refine_ls_weighting_scheme calc
_refine_ls_wR_factor_gt 0.2648
_refine_ls_wR_factor_ref 0.2788
_reflns_Friedel_coverage 0.000
_reflns_number_gt 1719
_reflns_number_total 2942
_reflns_threshold_expression 'I > 2\s(I)'
_cod_data_source_file c9ce01739a2.cif
_cod_data_source_block Rb-LTP
_cod_depositor_comments
;Adding full bibliography for 7239851--7239854.cif.

 Adding full bibliography for 7239851--7239854.cif.
;
_cod_original_sg_symbol_H-M 'C 2/c'
_cod_database_code 7239852
_shelx_shelxl_version_number 2014/7
_shelx_space_group_comment
;
The symmetry employed for this shelxl refinement is uniquely defined
by the following loop, which should always be used as a source of
symmetry information in preference to the above space-group names.
They are only intended as comments.
;

loop_
_space_group_symop_operation_xyz
'x, y, z'
'-x, y, -z+1/2'
'x+1/2, y+1/2, z'
'-x+1/2, y+1/2, -z+1/2'
'-x, -y, -z'
'x, -y, z-1/2'
'-x+1/2, -y+1/2, -z'
'x+1/2, -y+1/2, z-1/2'

loop_
_atom_site_label
_atom_site_type_symbol
_atom_site_fract_x
_atom_site_fract_y
_atom_site_fract_z
_atom_site_U_iso_or_equiv
_atom_site_adp_type
_atom_site_occupancy
_atom_site_site_symmetry_order
_atom_site_calc_flag
_atom_site_refinement_flags_posn
_atom_site_refinement_flags_adp
_atom_site_refinement_flags_occupancy
C1 C 0.3341(5) -0.0880(6) 0.0694(4) 0.0221(12) Uani 1 1 d . . .
C2 C 0.6625(5) 0.2694(6) 0.0728(4) 0.0191(11) Uani 1 1 d . . .
C3 C 0.3342(4) 0.6061(6) 0.0879(4) 0.0223(12) Uani 1 1 d . . .
C4 C 0.1262(5) 0.3820(11) 0.1281(5) 0.038(2) Uani 1 1 d . . .
H4A H 0.1297 0.4872 0.1305 0.046 Uiso 1 1 calc R U .
C5 C 0.1239(7) 0.2926(12) 0.1947(6) 0.040(2) Uani 1 1 d . . .
H5A H 0.1259 0.3216 0.2539 0.048 Uiso 1 1 calc R U .
C6 C 0.1176(6) 0.1528(11) 0.0733(7) 0.046(2) Uani 1 1 d . . .
H6A H 0.1142 0.0715 0.0335 0.055 Uiso 1 1 calc R U .
Co1 Co 0.2500 -0.2500 0.0000 0.0085(3) Uani 1 2 d S . P
N1 N 0.3797(4) 0.0157(6) 0.1101(4) 0.0318(13) Uani 1 1 d . . .
N2 N 0.6131(5) 0.2831(9) 0.1182(4) 0.0321(14) Uani 1 1 d . . .
N3 N 0.3810(4) 0.5139(6) 0.1401(4) 0.0340(15) Uani 1 1 d . . .
N4 N 0.1226(5) 0.2941(10) 0.0546(5) 0.0382(16) Uani 1 1 d . . .
H4B H 0.1236 0.3282 0.0022 0.046 Uiso 1 1 calc R U .
N5 N 0.1180(5) 0.1455(8) 0.1610(6) 0.049(2) Uani 1 1 d . . .
H5B H 0.1151 0.0642 0.1910 0.059 Uiso 1 1 calc R U .
Rb1 Rb 0.5000 0.24724(6) 0.2500 0.0098(3) Uani 1 2 d S T P

loop_
_atom_site_aniso_label
_atom_site_aniso_U_11
_atom_site_aniso_U_22
_atom_site_aniso_U_33
_atom_site_aniso_U_23
_atom_site_aniso_U_13
_atom_site_aniso_U_12
C1 0.023(3) 0.024(3) 0.019(3) -0.003(2) 0.008(2) -0.003(2)
C2 0.014(3) 0.026(3) 0.014(3) -0.0045(18) 0.002(2) -0.0038(19)
C3 0.019(3) 0.022(3) 0.018(3) 0.002(2) -0.002(2) -0.004(2)
C4 0.027(4) 0.023(4) 0.062(7) 0.002(3) 0.012(4) -0.001(2)
C5 0.028(4) 0.075(6) 0.018(4) -0.014(4) 0.009(3) 0.002(4)
C6 0.024(4) 0.046(5) 0.051(5) -0.027(4) -0.006(4) 0.007(3)
Co1 0.0142(6) 0.0069(6) 0.0052(6) 0.0000(3) 0.0044(4) -0.0002(3)
N1 0.031(3) 0.031(3) 0.026(3) -0.007(2) 0.002(2) -0.001(2)
N2 0.032(3) 0.056(3) 0.014(3) -0.013(2) 0.014(2) -0.019(2)
N3 0.030(3) 0.028(3) 0.038(3) 0.010(2) 0.005(3) 0.000(2)
N4 0.027(3) 0.070(5) 0.017(3) 0.015(4) 0.007(3) 0.011(4)
N5 0.018(3) 0.046(5) 0.072(6) 0.041(4) 0.004(3) 0.002(3)
Rb1 0.0183(5) 0.0056(4) 0.0063(4) 0.000 0.0056(3) 0.000

loop_
_atom_type_symbol
_atom_type_description
_atom_type_scat_dispersion_real
_atom_type_scat_dispersion_imag
_atom_type_scat_source
C C 0.0033 0.0016 'International Tables Vol C Tables 4.2.6.8 and 6.1.1.4'
H H 0.0000 0.0000 'International Tables Vol C Tables 4.2.6.8 and 6.1.1.4'
Co Co 0.3494 0.9721 'International Tables Vol C Tables 4.2.6.8 and 6.1.1.4'
N N 0.0061 0.0033 'International Tables Vol C Tables 4.2.6.8 and 6.1.1.4'
Rb Rb -0.9393 2.9676 'International Tables Vol C Tables 4.2.6.8 and 6.1.1.4'

loop_
_geom_angle_atom_site_label_1
_geom_angle_atom_site_label_2
_geom_angle_atom_site_label_3
_geom_angle
_geom_angle_site_symmetry_1
_geom_angle_site_symmetry_3
N1 C1 Co1 175.8(5) . .
N2 C2 Co1 177.8(5) . 3
N3 C3 Co1 176.5(5) . 1_565
C5 C4 N4 107.4(9) . .
C5 C4 H4A 126.3 . .
N4 C4 H4A 126.3 . .
C4 C5 N5 107.0(8) . .
C4 C5 H5A 126.5 . .
N5 C5 H5A 126.5 . .
N4 C6 N5 106.7(7) . .
N4 C6 H6A 126.7 . .
N5 C6 H6A 126.7 . .
C1 Co1 C1 180.0 7_545 .
C1 Co1 C3 91.6(3) 7_545 7
C1 Co1 C3 88.4(3) . 7
C1 Co1 C3 88.4(3) 7_545 1_545
C1 Co1 C3 91.6(3) . 1_545
C3 Co1 C3 180.0(4) 7 1_545
C1 Co1 C2 90.9(2) 7_545 3_445
C1 Co1 C2 89.1(2) . 3_445
C3 Co1 C2 90.5(3) 7 3_445
C3 Co1 C2 89.5(3) 1_545 3_445
C1 Co1 C2 89.1(2) 7_545 5_655
C1 Co1 C2 90.9(2) . 5_655
C3 Co1 C2 89.5(3) 7 5_655
C3 Co1 C2 90.5(3) 1_545 5_655
C2 Co1 C2 180.0(3) 3_445 5_655
C1 N1 Rb1 168.2(6) . .
C2 N2 Rb1 166.9(6) . .
C3 N3 Rb1 171.4(6) . .
C6 N4 C4 111.2(7) . .
C6 N4 H4B 124.4 . .
C4 N4 H4B 124.4 . .
C6 N5 C5 107.7(6) . .
C6 N5 H5B 126.1 . .
C5 N5 H5B 126.1 . .
N2 Rb1 N2 167.7(3) 2_655 .
N2 Rb1 N1 82.65(18) 2_655 2_655
N2 Rb1 N1 105.9(2) . 2_655
N2 Rb1 N1 105.9(2) 2_655 .
N2 Rb1 N1 82.65(18) . .
N1 Rb1 N1 93.2(3) 2_655 .
N2 Rb1 N3 81.1(2) 2_655 2_655
N2 Rb1 N3 89.28(18) . 2_655
N1 Rb1 N3 95.55(17) 2_655 2_655
N1 Rb1 N3 169.5(2) . 2_655
N2 Rb1 N3 89.29(18) 2_655 .
N2 Rb1 N3 81.1(2) . .
N1 Rb1 N3 169.5(2) 2_655 .
N1 Rb1 N3 95.55(17) . .
N3 Rb1 N3 76.4(3) 2_655 .

loop_
_geom_bond_atom_site_label_1
_geom_bond_atom_site_label_2
_geom_bond_distance
_geom_bond_site_symmetry_2
C1 N1 1.151(8) .
C1 Co1 1.892(6) .
C2 N2 1.139(8) .
C2 Co1 1.913(6) 3
C3 N3 1.152(7) .
C3 Co1 1.895(6) 1_565
C4 C5 1.297(13) .
C4 N4 1.350(11) .
C4 H4A 0.9300 .
C5 N5 1.388(12) .
C5 H5A 0.9300 .
C6 N4 1.287(13) .
C6 N5 1.339(14) .
C6 H6A 0.9300 .
Co1 C1 1.892(6) 7_545
Co1 C3 1.895(6) 7
Co1 C3 1.895(6) 1_545
Co1 C2 1.913(6) 3_445
Co1 C2 1.913(6) 5_655
N1 Rb1 2.972(6) .
N2 Rb1 2.968(5) .
N3 Rb1 2.995(6) .
N4 H4B 0.8600 .
N5 H5B 0.8600 .
Rb1 N2 2.968(5) 2_655
Rb1 N1 2.972(6) 2_655
Rb1 N3 2.995(6) 2_655

loop_
_geom_hbond_atom_site_label_D
_geom_hbond_atom_site_label_H
_geom_hbond_atom_site_label_A
_geom_hbond_distance_DH
_geom_hbond_distance_HA
_geom_hbond_distance_DA
_geom_hbond_angle_DHA
_geom_hbond_site_symmetry_A
N5 H5B N3 0.86 2.60 3.248(11) 133.1 4_545
N4 H4B N1 0.86 2.19 3.015(10) 161.3 7
C4 H4A N2 0.93 2.62 3.545(13) 171.9 3_455
N5 H5B N3 0.86 2.60 3.248(11) 133.1 4_545
N4 H4B N1 0.86 2.19 3.015(10) 161.3 7
C4 H4A N2 0.93 2.62 3.545(13) 171.9 3_455
N5 H5B N3 0.86 2.60 3.248(11) 133.1 4_545
N4 H4B N1 0.86 2.19 3.015(10) 161.3 7
C4 H4A N2 0.93 2.62 3.545(13) 171.9 3_455
N5 H5B N3 0.86 2.60 3.248(11) 133.1 4_545
N4 H4B N1 0.86 2.19 3.015(10) 161.3 7
C4 H4A N2 0.93 2.62 3.545(13) 171.9 3_455
N5 H5B N3 0.86 2.60 3.248(11) 133.1 4_545
N4 H4B N1 0.86 2.19 3.015(10) 161.3 7
C4 H4A N2 0.93 2.62 3.545(13) 171.9 3_455
N4 H4B N1 0.86 2.19 3.015(10) 161.3 7
N5 H5B N3 0.86 2.60 3.248(11) 133.1 4_545
C4 H4A N2 0.93 2.62 3.545(13) 171.9 3_455
C5 H5A N1 0.93 2.72 3.588(11) 156.6 4
N4 H4B N1 0.86 2.19 3.015(10) 161.3 7
N5 H5B N3 0.86 2.60 3.248(11) 133.1 4_545
C4 H4A N2 0.93 2.62 3.545(13) 171.9 3_455
C5 H5A N1 0.93 2.72 3.588(11) 156.6 4
N4 H4B N1 0.86 2.19 3.015(10) 161.3 7
N5 H5B N3 0.86 2.60 3.248(11) 133.1 4_545
C4 H4A N2 0.93 2.62 3.545(13) 171.9 3_455
N5 H5B N3 0.86 2.60 3.248(11) 133.1 4_545
N4 H4B N1 0.86 2.19 3.015(10) 161.3 7
C4 H4A N2 0.93 2.62 3.545(13) 171.9 3_455
N5 H5B N3 0.86 2.60 3.248(11) 133.1 4_545
N4 H4B N1 0.86 2.19 3.015(10) 161.3 7
C5 H5A N1 0.93 2.72 3.588(11) 156.6 4
C4 H4A N2 0.93 2.62 3.545(13) 171.9 3_455
N5 H5B N3 0.86 2.60 3.248(11) 133.1 4_545
N4 H4B N1 0.86 2.19 3.015(10) 161.3 7
C5 H5A N1 0.93 2.72 3.588(11) 156.6 4
C4 H4A N2 0.93 2.62 3.545(13) 171.9 3_455
N5 H5B N3 0.86 2.60 3.248(11) 133.1 4_545
N4 H4B N1 0.86 2.19 3.015(10) 161.3 7
C4 H4A N2 0.93 2.62 3.545(13) 171.9 3_455
N4 H4B N1 0.86 2.19 3.015(10) 161.3 7
N5 H5B N3 0.86 2.60 3.248(11) 133.1 4_545
C4 H4A N2 0.93 2.62 3.545(13) 171.9 3_455
N4 H4B N1 0.86 2.19 3.015(10) 161.3 7
N5 H5B N3 0.86 2.60 3.248(11) 133.1 4_545
C4 H4A N2 0.93 2.62 3.545(13) 171.9 3_455
N4 H4B N1 0.86 2.19 3.015(10) 161.3 7
N5 H5B N3 0.86 2.60 3.248(11) 133.1 4_545
C4 H4A N2 0.93 2.62 3.545(13) 171.9 3_455
N4 H4B N1 0.86 2.19 3.015(10) 161.3 7
N5 H5B N3 0.86 2.60 3.248(11) 133.1 4_545
C4 H4A N2 0.93 2.62 3.545(13) 171.9 3_455
N4 H4B N1 0.86 2.19 3.015(10) 161.3 7
N5 H5B N3 0.86 2.60 3.248(11) 133.1 4_545
C4 H4A N2 0.93 2.62 3.545(13) 171.9 3_455
N4 H4B N1 0.86 2.19 3.015(10) 161.3 7
N5 H5B N3 0.86 2.60 3.248(11) 133.1 4_545

loop_
_geom_torsion_atom_site_label_1
_geom_torsion_atom_site_label_2
_geom_torsion_atom_site_label_3
_geom_torsion_atom_site_label_4
_geom_torsion
N4 C4 C5 N5 -0.5(7)
N5 C6 N4 C4 -0.1(9)
C5 C4 N4 C6 0.4(8)
N4 C6 N5 C5 -0.1(9)
C4 C5 N5 C6 0.4(9)
